data_4335612
loop_
_publ_author_name
'Michihiro Nishikawa'
'Yusuke Takara'
'Yohei Hattori'
'Kuniharu Nomoto'
'Tetsuro Kusamoto'
'Shoko Kume'
'Hiroshi Nishihara'

_publ_contact_author_address '7-3-1, Hongo, Bunkyo-ku, Tokyo, 113-0033, Japan'
_publ_contact_author_email nisihara@chem.s.u-tokyo.ac.jp
_publ_contact_author_fax 81-3-5841-4489
_publ_contact_author_name 'Hiroshi Nishihara'
_publ_contact_author_phone 81-3-5841-4348
_publ_section_title
;
 Structural Modification on Copper(I)-pyridylpyrimidine Complexes for
 Modulation of Rotational Dynamics, Redox Properties, and Phototriggered
 Isomerization
;
_journal_name_full 'Inorganic Chemistry'
_journal_page_first 8962
_journal_page_last 8970
_journal_paper_doi 10.1021/ic4011295
_journal_volume 52
_journal_year 2013
_chemical_formula_sum 'C41 H39 B Cl2 Cu F4 N5'
_chemical_formula_weight 823.02
_space_group_IT_number 2
_symmetry_cell_setting triclinic
_symmetry_space_group_name_Hall '-P 1'
_symmetry_space_group_name_H-M 'P -1'
_audit_creation_date 2012-12-25T13:41:55-00:00
_audit_creation_method 'WinGX routine CIF_UPDATE'
_cell_angle_alpha 59.712(9)
_cell_angle_beta 65.777(9)
_cell_angle_gamma 79.910(12)
_cell_formula_units_Z 2
_cell_length_a 12.697(3)
_cell_length_b 14.305(3)
_cell_length_c 14.914(3)
_cell_measurement_reflns_used 5164
_cell_measurement_temperature 113(2)
_cell_measurement_theta_max 27.4758
_cell_measurement_theta_min 3.2743
_cell_volume 2131.4(8)
_computing_cell_refinement 'CrystalClear (Rigaku/MSC Inc., 2006)'
_computing_data_collection 'CrystalClear (Rigaku/MSC Inc., 2006)'
_computing_data_reduction 'CrystalClear (Rigaku/MSC Inc., 2006)'
_computing_structure_refinement 'SHELXL-97 (Sheldrick, 1997)'
_computing_structure_solution
;
        ????
;
_diffrn_ambient_temperature 113(2)
_diffrn_detector_area_resol_mean 28.5714
_diffrn_measured_fraction_theta_full 0.952
_diffrn_measured_fraction_theta_max 0.952
_diffrn_measurement_device
;
        Saturn724 (4x4 bin mode)
;
_diffrn_measurement_method dtprofit.ref
_diffrn_radiation_type MoK\a
_diffrn_radiation_wavelength 0.7107
_diffrn_reflns_av_R_equivalents 0.0302
_diffrn_reflns_limit_h_max 16
_diffrn_reflns_limit_h_min -16
_diffrn_reflns_limit_k_max 17
_diffrn_reflns_limit_k_min -18
_diffrn_reflns_limit_l_max 19
_diffrn_reflns_limit_l_min -13
_diffrn_reflns_number 16555
_diffrn_reflns_theta_full 27.48
_diffrn_reflns_theta_max 27.48
_diffrn_reflns_theta_min 3.27
_exptl_absorpt_coefficient_mu 0.689
_exptl_absorpt_correction_T_max 0.9708
_exptl_absorpt_correction_T_min 0.8712
_exptl_absorpt_correction_type multi-scan
_exptl_crystal_colour Red
_exptl_crystal_density_diffrn 1.282
_exptl_crystal_description Block
_exptl_crystal_F_000 848
_exptl_crystal_size_max 0.5
_exptl_crystal_size_mid 0.5
_exptl_crystal_size_min 0.1
_refine_diff_density_max 1.663
_refine_diff_density_min -1.154
_refine_ls_extinction_method none
_refine_ls_goodness_of_fit_ref 1.189
_refine_ls_hydrogen_treatment constr
_refine_ls_matrix_type full
_refine_ls_number_parameters 564
_refine_ls_number_reflns 9301
_refine_ls_number_restraints 86
_refine_ls_restrained_S_all 1.196
_refine_ls_R_factor_gt 0.1001
_refine_ls_shift/su_max 0.009
_refine_ls_structure_factor_coef Fsqd
_refine_ls_weighting_details 'calc w=1/[\s^2^(Fo^2^)+(0.2000P)^2^+0.0000P] where P=(Fo^2^+2Fc^2^)/3'
_refine_ls_weighting_scheme calc
_refine_ls_wR_factor_ref 0.3197
_reflns_number_gt 6572
_reflns_number_total 9301
_reflns_threshold_expression >2sigma(I)
_cod_data_source_file ic4011295_si_002.cif
_cod_data_source_block auto
_cod_original_cell_volume 2131.6(8)
_cod_database_code 4335612

loop_
_symmetry_equiv_pos_as_xyz
'x, y, z'
'-x, -y, -z'

loop_
_atom_site_label
_atom_site_type_symbol
_atom_site_fract_x
_atom_site_fract_y
_atom_site_fract_z
_atom_site_U_iso_or_equiv
_atom_site_adp_type
_atom_site_occupancy
_atom_site_calc_flag
_atom_site_refinement_flags
_atom_site_disorder_group
_atom_site_disorder_assembly
Cu01 Cu 0.72496(4) 0.08593(5) 0.68881(4) 0.0520(3) Uani 1 d . . .
Cl1 Cl 0.78984(18) -0.41369(17) 1.01039(17) 0.1050(8) Uani 0.958(6) d P 9 A
Cl2 Cl 0.8504(2) -0.60413(17) 0.9892(3) 0.1485(14) Uani 0.958(6) d P 9 A
N5 N 0.7239(3) 0.1756(3) 0.5267(3) 0.0509(8) Uani 1 d . . .
F1 F 0.3374(14) 0.4082(15) 0.2127(18) 0.090(3) Uani 0.455(10) d PU 1 B
C35 C 0.9158(4) -0.1407(7) 0.9787(5) 0.0854(19) Uani 1 d . . .
N4 N 0.8894(3) 0.1429(4) 0.6062(3) 0.0573(9) Uani 1 d . . .
C6 C 0.4003(3) 0.0955(4) 0.9217(3) 0.0490(9) Uani 1 d . . .
H6 H 0.3406 0.0409 0.9753 0.059 Uiso 1 calc R . .
N2 N 0.4400(4) -0.1137(3) 0.9441(3) 0.0609(10) Uani 1 d . . C
N1 N 0.6290(3) -0.0515(3) 0.8046(3) 0.0500(8) Uani 1 d . . C
N3 N 0.5915(3) 0.1465(3) 0.7811(3) 0.0429(7) Uani 1 d . . .
C4 C 0.5255(3) -0.0376(3) 0.8694(3) 0.0436(8) Uani 1 d . . .
C5 C 0.5036(3) 0.0732(3) 0.8573(3) 0.0417(8) Uani 1 d . . .
C29 C 0.6547(4) -0.0361(4) 0.5440(4) 0.0602(11) Uani 1 d . . .
H29A H 0.6446 -0.1142 0.5746 0.09 Uiso 1 calc R . .
H29B H 0.7175 -0.0226 0.5587 0.09 Uiso 1 calc R . .
H29C H 0.6738 0.0008 0.4629 0.09 Uiso 1 calc R . .
F4 F 0.5097(9) 0.391(2) 0.1911(16) 0.193(10) Uani 0.455(10) d PU 1 B
C28 C 0.5449(4) 0.0061(4) 0.5989(3) 0.0517(10) Uani 1 d . . .
C9 C 0.5763(4) 0.2475(4) 0.7661(4) 0.0548(10) Uani 1 d . . .
H9 H 0.6376 0.3003 0.7125 0.066 Uiso 1 calc R . .
C19 C 0.8211(4) 0.2389(4) 0.4561(4) 0.0540(10) Uani 1 d . . .
C27 C 0.4483(4) -0.0646(5) 0.6788(4) 0.0643(13) Uani 1 d . . .
H27 H 0.4528 -0.1391 0.6984 0.077 Uiso 1 calc R . .
C24 C 0.4303(4) 0.1546(5) 0.6211(4) 0.0591(11) Uani 1 d . . .
C31 C 0.9501(3) 0.0291(5) 0.7622(4) 0.0657(14) Uani 1 d . . .
C38 C 0.9708(4) -0.0730(5) 0.7799(5) 0.0681(13) Uani 1 d . . .
C21 C 0.6464(5) 0.2705(4) 0.3831(4) 0.0645(12) Uani 1 d . . .
H21 H 0.5848 0.2793 0.3592 0.077 Uiso 1 calc R . .
C15 C 0.9117(4) 0.2199(4) 0.4980(4) 0.0576(11) Uani 1 d . . .
C8 C 0.4731(4) 0.2776(4) 0.8269(4) 0.0603(11) Uani 1 d . . .
H8 H 0.4631 0.3501 0.8142 0.072 Uiso 1 calc R . .
C23 C 0.5359(3) 0.1147(4) 0.5711(3) 0.0507(9) Uani 1 d . . .
C32 C 0.9099(4) 0.0538(6) 0.8516(5) 0.0787(18) Uani 1 d . . .
C16 C 1.0326(5) 0.3610(5) 0.3140(5) 0.0781(15) Uani 1 d . . .
H16 H 1.1041 0.4011 0.2654 0.094 Uiso 1 calc R . .
C3 C 0.4597(6) -0.2137(4) 0.9563(5) 0.0737(15) Uani 1 d . . .
C1 C 0.6488(5) -0.1546(4) 0.8189(5) 0.0657(13) Uani 1 d . . .
C13 C 1.1045(4) 0.2531(6) 0.4704(5) 0.0808(17) Uani 1 d . . .
H13 H 1.1774 0.2912 0.4254 0.097 Uiso 1 calc R . .
C7 C 0.3857(4) 0.1987(4) 0.9062(4) 0.0594(11) Uani 1 d . . .
H7 H 0.3153 0.2166 0.9501 0.071 Uiso 1 calc R . .
C37 C 0.9529(4) -0.1577(6) 0.8898(5) 0.0882(19) Uani 1 d . . .
H37 H 0.9676 -0.2296 0.9015 0.106 Uiso 1 calc R . .
C11 C 0.9732(3) 0.1197(5) 0.6454(4) 0.0624(13) Uani 1 d . . .
C17 C 0.9455(5) 0.3824(5) 0.2761(5) 0.0798(16) Uani 1 d . . .
H17 H 0.9557 0.4397 0.2028 0.096 Uiso 1 calc R . .
C12 C 1.0835(4) 0.1741(6) 0.5771(5) 0.0730(15) Uani 1 d . . .
H12 H 1.1425 0.1549 0.6064 0.088 Uiso 1 calc R . .
F3 F 0.3811(16) 0.4471(18) 0.3156(13) 0.160(7) Uani 0.455(10) d PU 1 B
C26 C 0.3378(4) 0.0828(5) 0.6999(4) 0.0683(14) Uani 1 d . . .
H26 H 0.2673 0.1089 0.7342 0.082 Uiso 1 calc R . .
C2 C 0.5636(7) -0.2373(4) 0.8957(5) 0.0796(18) Uani 1 d . . C
H2 H 0.5781 -0.3086 0.9054 0.096 Uiso 1 calc R . .
C20 C 0.7442(5) 0.3368(5) 0.3115(4) 0.0741(14) Uani 1 d . . .
H20 H 0.7489 0.3939 0.2396 0.089 Uiso 1 calc R . .
C34 C 0.8955(4) -0.0362(9) 0.9597(5) 0.103(3) Uani 1 d . . .
H34 H 0.8705 -0.023 1.0216 0.124 Uiso 1 calc R . .
C22 C 0.6374(4) 0.1899(4) 0.4912(3) 0.0549(10) Uani 1 d . . .
C18 C 0.8387(5) 0.3196(5) 0.3457(4) 0.0662(12) Uani 1 d . . .
C25 C 0.4183(5) 0.2707(5) 0.5922(5) 0.0787(16) Uani 1 d . . .
H25A H 0.4913 0.3109 0.5351 0.118 Uiso 1 calc R . .
H25B H 0.399 0.2771 0.6596 0.118 Uiso 1 calc R . .
H25C H 0.3567 0.3007 0.563 0.118 Uiso 1 calc R . .
C36 C 0.8974(6) -0.2300(9) 1.0971(6) 0.123(3) Uani 1 d . . .
H36A H 0.8693 -0.1992 1.1481 0.184 Uiso 1 calc R . .
H36B H 0.9708 -0.2647 1.0993 0.184 Uiso 1 calc R . .
H36C H 0.8404 -0.284 1.1205 0.184 Uiso 1 calc R . .
C14 C 1.0179(4) 0.2790(5) 0.4258(4) 0.0665(13) Uani 1 d . . .
C30 C 0.3439(4) -0.0248(6) 0.7304(4) 0.0720(16) Uani 1 d . . .
C100 C 0.7391(6) -0.5148(6) 1.0036(6) 0.097(2) Uani 0.958(6) d P 9 A
H10A H 0.7152 -0.4822 0.9388 0.116 Uiso 0.958(6) calc PR 9 A
H10B H 0.6712 -0.5544 1.0728 0.116 Uiso 0.958(6) calc PR 9 A
B1 B 0.4150(6) 0.4193(6) 0.2380(6) 0.0708(12) Uani 1 d U . .
C39 C 1.0172(8) -0.1003(6) 0.6840(6) 0.107(3) Uani 1 d . . .
H39A H 1.0273 -0.1786 0.714 0.16 Uiso 1 calc R . .
H39B H 1.0918 -0.0617 0.6298 0.16 Uiso 1 calc R . .
H39C H 0.9623 -0.0783 0.6466 0.16 Uiso 1 calc R . .
C33 C 0.8778(7) 0.1650(8) 0.8336(7) 0.113(3) Uani 1 d . . .
H33A H 0.8511 0.1657 0.905 0.169 Uiso 1 calc R . .
H33B H 0.8158 0.188 0.8046 0.169 Uiso 1 calc R . .
H33C H 0.9453 0.2148 0.7794 0.169 Uiso 1 calc R . .
F2 F 0.4581(9) 0.5238(8) 0.1214(10) 0.122(4) Uani 0.455(10) d PU 1 B
C40 C 0.2412(5) -0.1027(7) 0.8190(5) 0.096(2) Uani 1 d . . .
H40A H 0.2616 -0.1759 0.8296 0.144 Uiso 1 calc R . .
H40B H 0.1758 -0.08 0.7947 0.144 Uiso 1 calc R . .
H40C H 0.2198 -0.1024 0.8899 0.144 Uiso 1 calc R . .
C300 C 0.7508(9) -0.1810(9) 0.7631(9) 0.060(3) Uani 0.463(12) d P 3 C
H30A H 0.8031 -0.1167 0.7125 0.091 Uiso 0.463(12) calc PR 3 C
H30B H 0.7406 -0.2092 0.7193 0.091 Uiso 0.463(12) calc PR 3 C
H30C H 0.7838 -0.2366 0.8165 0.091 Uiso 0.463(12) calc PR 3 C
C400 C 0.3919(12) -0.3016(9) 1.0188(11) 0.085(4) Uani 0.537(12) d P 4 C
H40D H 0.3159 -0.2861 1.0625 0.127 Uiso 0.537(12) calc PR 4 C
H40E H 0.4261 -0.3593 1.0698 0.127 Uiso 0.537(12) calc PR 4 C
H40F H 0.3832 -0.325 0.9706 0.127 Uiso 0.537(12) calc PR 4 C
F5 F 0.3794(7) 0.3212(8) 0.3534(8) 0.137(5) Uani 0.545(10) d PU 2 B
F8 F 0.4535(18) 0.4854(10) 0.2473(19) 0.192(8) Uani 0.545(10) d PU 2 B
C600 C 0.182(3) 0.484(3) 0.544(3) 0.110(6) Uani 0.218(6) d PU 7 D
H60A H 0.1307 0.5457 0.5415 0.133 Uiso 0.218(6) calc PR 7 D
H60B H 0.193 0.4762 0.479 0.133 Uiso 0.218(6) calc PR 7 D
Cl11 Cl 0.3007(16) 0.5170(12) 0.5282(15) 0.169(6) Uani 0.218(6) d PU 7 D
F7 F 0.3190(13) 0.4123(16) 0.2197(16) 0.130(5) Uani 0.545(10) d PU 2 B
F6 F 0.5038(11) 0.3465(8) 0.2195(10) 0.113(4) Uani 0.545(10) d PU 2 B
Cl10 Cl 0.1341(12) 0.4066(12) 0.6249(12) 0.137(5) Uani 0.218(6) d PU 7 D

loop_
_atom_site_aniso_label
_atom_site_aniso_U_11
_atom_site_aniso_U_22
_atom_site_aniso_U_33
_atom_site_aniso_U_23
_atom_site_aniso_U_13
_atom_site_aniso_U_12
Cu01 0.0313(3) 0.0902(5) 0.0404(3) -0.0370(3) -0.0099(2) -0.0015(2)
Cl1 0.0868(13) 0.1025(13) 0.0851(12) -0.0192(9) -0.0309(9) 0.0054(9)
Cl2 0.1000(16) 0.0779(12) 0.152(2) -0.0152(12) -0.0023(14) 0.0162(10)
N5 0.0382(16) 0.081(2) 0.0393(16) -0.0343(16) -0.0129(13) 0.0018(15)
F1 0.069(6) 0.125(7) 0.138(8) -0.100(6) -0.051(6) 0.015(5)
C35 0.034(2) 0.148(6) 0.074(4) -0.055(4) -0.020(2) 0.003(3)
N4 0.0323(15) 0.105(3) 0.0491(19) -0.050(2) -0.0094(13) -0.0033(17)
C6 0.0290(16) 0.085(3) 0.0383(18) -0.0312(19) -0.0123(14) -0.0041(16)
N2 0.067(2) 0.075(2) 0.049(2) -0.0208(18) -0.0332(18) -0.0156(19)
N1 0.0512(18) 0.073(2) 0.0433(17) -0.0338(16) -0.0303(15) 0.0125(16)
N3 0.0329(14) 0.0620(18) 0.0383(15) -0.0269(14) -0.0113(12) -0.0045(13)
C4 0.0450(19) 0.057(2) 0.0394(18) -0.0230(16) -0.0248(15) 0.0014(16)
C5 0.0334(16) 0.064(2) 0.0339(16) -0.0249(16) -0.0153(13) -0.0019(15)
C29 0.055(2) 0.080(3) 0.056(2) -0.033(2) -0.030(2) 0.004(2)
F4 0.030(4) 0.34(3) 0.164(14) -0.127(16) 0.012(6) -0.004(7)
C28 0.047(2) 0.080(3) 0.0368(18) -0.0261(18) -0.0234(16) -0.0046(18)
C9 0.050(2) 0.069(3) 0.049(2) -0.029(2) -0.0184(18) -0.0035(19)
C19 0.047(2) 0.075(3) 0.046(2) -0.038(2) -0.0101(17) 0.0000(19)
C27 0.059(3) 0.095(3) 0.045(2) -0.024(2) -0.030(2) -0.017(2)
C24 0.044(2) 0.102(3) 0.0395(19) -0.038(2) -0.0213(16) 0.011(2)
C31 0.0227(16) 0.136(5) 0.059(3) -0.062(3) -0.0124(16) -0.002(2)
C38 0.038(2) 0.107(4) 0.064(3) -0.051(3) -0.0130(19) 0.007(2)
C21 0.065(3) 0.087(3) 0.047(2) -0.031(2) -0.028(2) 0.002(2)
C15 0.040(2) 0.086(3) 0.053(2) -0.043(2) -0.0082(17) -0.0027(19)
C8 0.062(3) 0.074(3) 0.066(3) -0.044(2) -0.035(2) 0.016(2)
C23 0.0410(19) 0.080(3) 0.0364(18) -0.0283(18) -0.0210(15) 0.0065(18)
C32 0.040(2) 0.155(6) 0.077(3) -0.082(4) -0.017(2) -0.006(3)
C16 0.055(3) 0.107(4) 0.061(3) -0.039(3) -0.003(2) -0.026(3)
C3 0.103(4) 0.064(3) 0.070(3) -0.019(2) -0.059(3) -0.007(3)
C1 0.086(3) 0.075(3) 0.069(3) -0.044(3) -0.055(3) 0.025(3)
C13 0.038(2) 0.133(5) 0.078(4) -0.066(4) 0.003(2) -0.026(3)
C7 0.042(2) 0.100(3) 0.061(3) -0.054(3) -0.0257(19) 0.013(2)
C37 0.030(2) 0.134(5) 0.073(3) -0.040(3) -0.006(2) -0.003(3)
C11 0.0278(17) 0.119(4) 0.067(3) -0.066(3) -0.0122(17) 0.000(2)
C17 0.079(4) 0.087(4) 0.050(3) -0.026(3) -0.003(2) -0.024(3)
C12 0.0296(19) 0.137(5) 0.068(3) -0.066(3) -0.0063(19) -0.007(2)
F3 0.184(15) 0.24(2) 0.104(10) -0.121(13) -0.042(9) -0.005(12)
C26 0.044(2) 0.116(4) 0.042(2) -0.031(3) -0.0212(18) 0.000(2)
C2 0.125(5) 0.064(3) 0.081(4) -0.027(3) -0.076(4) 0.006(3)
C20 0.086(4) 0.080(3) 0.043(2) -0.020(2) -0.021(2) -0.009(3)
C34 0.039(2) 0.232(9) 0.056(3) -0.080(5) -0.010(2) -0.022(4)
C22 0.050(2) 0.080(3) 0.0392(19) -0.029(2) -0.0209(17) 0.004(2)
C18 0.061(3) 0.085(3) 0.047(2) -0.032(2) -0.009(2) -0.011(2)
C25 0.067(3) 0.113(4) 0.064(3) -0.048(3) -0.032(3) 0.023(3)
C36 0.051(3) 0.216(9) 0.074(4) -0.045(5) -0.032(3) 0.004(4)
C14 0.050(2) 0.088(3) 0.056(3) -0.039(2) -0.003(2) -0.014(2)
C30 0.043(2) 0.133(5) 0.040(2) -0.030(3) -0.0222(18) -0.018(2)
C100 0.074(4) 0.103(5) 0.069(4) -0.015(3) -0.026(3) 0.014(3)
B1 0.062(3) 0.090(3) 0.070(3) -0.042(2) -0.025(3) -0.009(2)
C39 0.121(6) 0.105(5) 0.069(4) -0.054(4) 0.008(4) -0.011(4)
C33 0.100(5) 0.182(8) 0.089(5) -0.094(6) -0.017(4) -0.018(5)
F2 0.083(6) 0.102(6) 0.107(7) -0.008(4) -0.023(5) -0.003(5)
C40 0.064(3) 0.160(6) 0.058(3) -0.037(4) -0.019(2) -0.040(4)
C300 0.058(6) 0.077(6) 0.050(5) -0.031(5) -0.022(4) 0.005(5)
C400 0.101(9) 0.080(7) 0.081(7) -0.023(5) -0.054(7) -0.016(6)
F5 0.084(5) 0.149(8) 0.114(6) 0.015(5) -0.060(5) -0.050(5)
F8 0.248(18) 0.100(7) 0.28(2) -0.075(11) -0.150(15) -0.040(9)
C600 0.135(8) 0.088(7) 0.118(10) -0.082(6) -0.044(7) 0.081(6)
Cl11 0.187(9) 0.139(8) 0.168(10) -0.084(7) -0.036(7) -0.010(6)
F7 0.055(5) 0.174(9) 0.115(7) -0.021(6) -0.047(5) -0.016(5)
F6 0.157(9) 0.108(6) 0.148(8) -0.081(6) -0.124(8) 0.068(6)
Cl10 0.127(7) 0.142(7) 0.138(7) -0.084(5) -0.034(5) 0.029(5)

loop_
_atom_type_symbol
_atom_type_description
_atom_type_scat_dispersion_real
_atom_type_scat_dispersion_imag
_atom_type_scat_source
B B 0.0013 0.0007 'International Tables Vol C Tables 4.2.6.8 and 6.1.1.4'
H H 0 0 'International Tables Vol C Tables 4.2.6.8 and 6.1.1.4'
C C 0.0033 0.0016 'International Tables Vol C Tables 4.2.6.8 and 6.1.1.4'
N N 0.0061 0.0033 'International Tables Vol C Tables 4.2.6.8 and 6.1.1.4'
F F 0.0171 0.0103 'International Tables Vol C Tables 4.2.6.8 and 6.1.1.4'
Cu Cu 0.3201 1.2651 'International Tables Vol C Tables 4.2.6.8 and 6.1.1.4'
Cl Cl 0.1484 0.1585 'International Tables Vol C Tables 4.2.6.8 and 6.1.1.4'

loop_
_geom_angle_atom_site_label_1
_geom_angle_atom_site_label_2
_geom_angle_atom_site_label_3
_geom_angle
N4 Cu01 N1 141.42(16)
N4 Cu01 N3 125.17(14)
N1 Cu01 N3 81.16(14)
N4 Cu01 N5 81.64(14)
N1 Cu01 N5 122.18(13)
N3 Cu01 N5 104.28(13)
C19 N5 C22 119.2(4)
C19 N5 Cu01 109.9(3)
C22 N5 Cu01 129.9(3)
C37 C35 C34 117.6(7)
C37 C35 C36 123.6(8)
C34 C35 C36 118.8(7)
C11 N4 C15 118.4(4)
C11 N4 Cu01 128.7(3)
C15 N4 Cu01 112.7(3)
C7 C6 C5 117.8(4)
C7 C6 H6 121.1
C5 C6 H6 121.1
C3 N2 C4 117.9(5)
C4 N1 C1 115.4(4)
C4 N1 Cu01 114.2(3)
C1 N1 Cu01 129.9(3)
C9 N3 C5 118.0(3)
C9 N3 Cu01 129.6(3)
C5 N3 Cu01 111.9(3)
N1 C4 N2 126.1(4)
N1 C4 C5 116.2(3)
N2 C4 C5 117.7(4)
N3 C5 C6 123.8(4)
N3 C5 C4 115.4(3)
C6 C5 C4 120.8(4)
C28 C29 H29A 109.5
C28 C29 H29B 109.5
H29A C29 H29B 109.5
C28 C29 H29C 109.5
H29A C29 H29C 109.5
H29B C29 H29C 109.5
C23 C28 C27 118.9(4)
C23 C28 C29 121.3(4)
C27 C28 C29 119.8(5)
N3 C9 C8 122.0(4)
N3 C9 H9 119
C8 C9 H9 119
N5 C19 C18 123.6(4)
N5 C19 C15 117.1(4)
C18 C19 C15 119.3(4)
C28 C27 C30 120.0(5)
C28 C27 H27 120
C30 C27 H27 120
C26 C24 C23 118.6(5)
C26 C24 C25 119.5(5)
C23 C24 C25 121.9(5)
C38 C31 C32 121.5(6)
C38 C31 C11 119.6(4)
C32 C31 C11 118.9(6)
C31 C38 C37 119.3(5)
C31 C38 C39 122.1(5)
C37 C38 C39 118.6(6)
C20 C21 C22 120.0(5)
C20 C21 H21 120
C22 C21 H21 120
N4 C15 C14 123.3(4)
N4 C15 C19 117.1(4)
C14 C15 C19 119.6(5)
C7 C8 C9 118.0(4)
C7 C8 H8 121
C9 C8 H8 121
C28 C23 C24 120.9(4)
C28 C23 C22 120.1(4)
C24 C23 C22 119.0(4)
C31 C32 C34 115.6(7)
C31 C32 C33 121.5(6)
C34 C32 C33 122.8(6)
C17 C16 C14 120.9(5)
C17 C16 H16 119.5
C14 C16 H16 119.5
C400 C3 N2 131.1(9)
C400 C3 C2 108.1(8)
N2 C3 C2 120.7(5)
C300 C1 N1 121.7(7)
C300 C1 C2 117.1(7)
N1 C1 C2 121.1(5)
C12 C13 C14 120.0(4)
C12 C13 H13 120
C14 C13 H13 120
C6 C7 C8 120.4(4)
C6 C7 H7 119.8
C8 C7 H7 119.8
C35 C37 C38 122.7(7)
C35 C37 H37 118.7
C38 C37 H37 118.7
N4 C11 C12 121.6(5)
N4 C11 C31 117.8(4)
C12 C11 C31 120.5(4)
C16 C17 C18 120.8(5)
C16 C17 H17 119.6
C18 C17 H17 119.6
C13 C12 C11 119.9(5)
C13 C12 H12 120.1
C11 C12 H12 120.1
C30 C26 C24 122.1(5)
C30 C26 H26 118.9
C24 C26 H26 118.9
C3 C2 C1 118.6(5)
C3 C2 H2 120.7
C1 C2 H2 120.7
C21 C20 C18 119.7(5)
C21 C20 H20 120.2
C18 C20 H20 120.2
C35 C34 C32 123.3(6)
C35 C34 H34 118.4
C32 C34 H34 118.4
N5 C22 C21 121.0(4)
N5 C22 C23 116.2(4)
C21 C22 C23 122.7(4)
C19 C18 C20 116.3(4)
C19 C18 C17 119.7(5)
C20 C18 C17 123.9(5)
C24 C25 H25A 109.5
C24 C25 H25B 109.5
H25A C25 H25B 109.5
C24 C25 H25C 109.5
H25A C25 H25C 109.5
H25B C25 H25C 109.5
C35 C36 H36A 109.5
C35 C36 H36B 109.5
H36A C36 H36B 109.5
C35 C36 H36C 109.5
H36A C36 H36C 109.5
H36B C36 H36C 109.5
C15 C14 C13 116.7(5)
C15 C14 C16 119.5(5)
C13 C14 C16 123.8(5)
C26 C30 C27 119.5(5)
C26 C30 C40 121.1(6)
C27 C30 C40 119.5(6)
Cl1 C100 Cl2 108.4(4)
Cl1 C100 H10A 110
Cl2 C100 H10A 110
Cl1 C100 H10B 110
Cl2 C100 H10B 110
H10A C100 H10B 108.4
F8 B1 F4 96.3(15)
F8 B1 F1 140.7(12)
F4 B1 F1 112.4(13)
F8 B1 F3 47.3(10)
F4 B1 F3 131.4(14)
F1 B1 F3 115.7(12)
F8 B1 F7 135.1(13)
F4 B1 F7 120.2(14)
F1 B1 F7 7.8(14)
F3 B1 F7 108.0(12)
F8 B1 F6 108.9(11)
F4 B1 F6 22.3(13)
F1 B1 F6 107.5(9)
F3 B1 F6 127.9(11)
F7 B1 F6 114.6(10)
F8 B1 F5 104.5(11)
F4 B1 F5 99.8(13)
F1 B1 F5 96.8(11)
F3 B1 F5 68.8(11)
F7 B1 F5 94.8(9)
F6 B1 F5 78.8(8)
F8 B1 F2 71.2(11)
F4 B1 F2 79.3(13)
F1 B1 F2 87.7(12)
F3 B1 F2 108.3(11)
F7 B1 F2 89.5(10)
F6 B1 F2 100.9(8)
F5 B1 F2 175.4(8)
C38 C39 H39A 109.5
C38 C39 H39B 109.5
H39A C39 H39B 109.5
C38 C39 H39C 109.5
H39A C39 H39C 109.5
H39B C39 H39C 109.5
C32 C33 H33A 109.5
C32 C33 H33B 109.5
H33A C33 H33B 109.5
C32 C33 H33C 109.5
H33A C33 H33C 109.5
H33B C33 H33C 109.5
C30 C40 H40A 109.5
C30 C40 H40B 109.5
H40A C40 H40B 109.5
C30 C40 H40C 109.5
H40A C40 H40C 109.5
H40B C40 H40C 109.5
C1 C300 H30A 109.5
C1 C300 H30B 109.5
H30A C300 H30B 109.5
C1 C300 H30C 109.5
H30A C300 H30C 109.5
H30B C300 H30C 109.5
C3 C400 H40D 109.5
C3 C400 H40E 109.5
H40D C400 H40E 109.5
C3 C400 H40F 109.5
H40D C400 H40F 109.5
H40E C400 H40F 109.5
Cl10 C600 Cl11 118(3)
Cl10 C600 H60A 107.7
Cl11 C600 H60A 107.7
Cl10 C600 H60B 107.7
Cl11 C600 H60B 107.7
H60A C600 H60B 107.1
C600 Cl11 Cl10 26.0(14)
C600 Cl10 Cl11 36(2)

loop_
_geom_bond_atom_site_label_1
_geom_bond_atom_site_label_2
_geom_bond_distance
Cu01 N4 2.004(3)
Cu01 N1 2.005(4)
Cu01 N3 2.072(3)
Cu01 N5 2.094(3)
Cl1 C100 1.745(9)
Cl2 C100 1.753(7)
N5 C19 1.348(6)
N5 C22 1.349(5)
F1 B1 1.248(15)
C35 C37 1.346(9)
C35 C34 1.370(11)
C35 C36 1.515(10)
N4 C11 1.332(5)
N4 C15 1.356(6)
C6 C7 1.365(7)
C6 C5 1.369(5)
C6 H6 0.95
N2 C3 1.338(7)
N2 C4 1.343(5)
N1 C4 1.326(5)
N1 C1 1.372(6)
N3 C9 1.337(6)
N3 C5 1.343(5)
C4 C5 1.491(6)
C29 C28 1.499(7)
C29 H29A 0.98
C29 H29B 0.98
C29 H29C 0.98
F4 B1 1.237(15)
C28 C23 1.387(7)
C28 C27 1.402(6)
C9 C8 1.394(7)
C9 H9 0.95
C19 C18 1.402(7)
C19 C15 1.448(6)
C27 C30 1.419(8)
C27 H27 0.95
C24 C26 1.375(7)
C24 C23 1.421(6)
C24 C25 1.487(9)
C31 C38 1.343(8)
C31 C32 1.420(7)
C31 C11 1.496(8)
C38 C37 1.412(9)
C38 C39 1.530(8)
C21 C20 1.373(8)
C21 C22 1.400(6)
C21 H21 0.95
C15 C14 1.408(6)
C8 C7 1.385(7)
C8 H8 0.95
C23 C22 1.474(6)
C32 C34 1.428(10)
C32 C33 1.484(11)
C16 C17 1.361(9)
C16 C14 1.428(8)
C16 H16 0.95
C3 C400 1.315(12)
C3 C2 1.359(10)
C1 C300 1.332(12)
C1 C2 1.394(9)
C13 C12 1.351(9)
C13 C14 1.413(8)
C13 H13 0.95
C7 H7 0.95
C37 H37 0.95
C11 C12 1.420(6)
C17 C18 1.434(7)
C17 H17 0.95
C12 H12 0.95
F3 B1 1.296(13)
C26 C30 1.365(9)
C26 H26 0.95
C2 H2 0.95
C20 C18 1.425(8)
C20 H20 0.95
C34 H34 0.95
C25 H25A 0.98
C25 H25B 0.98
C25 H25C 0.98
C36 H36A 0.98
C36 H36B 0.98
C36 H36C 0.98
C30 C40 1.515(7)
C100 H10A 0.99
C100 H10B 0.99
B1 F8 1.226(12)
B1 F7 1.382(15)
B1 F6 1.434(12)
B1 F5 1.510(10)
B1 F2 1.563(11)
C39 H39A 0.98
C39 H39B 0.98
C39 H39C 0.98
C33 H33A 0.98
C33 H33B 0.98
C33 H33C 0.98
C40 H40A 0.98
C40 H40B 0.98
C40 H40C 0.98
C300 H30A 0.98
C300 H30B 0.98
C300 H30C 0.98
C400 H40D 0.98
C400 H40E 0.98
C400 H40F 0.98
C600 Cl10 1.16(4)
C600 Cl11 1.54(4)
C600 H60A 0.99
C600 H60B 0.99
Cl11 Cl10 2.33(2)
